data_7100831
loop_
_publ_author_name
'Hiroyuki Matsuzaka'
'Ken Kamikawa'
'Hidenobu Morita'
'Shin Takemoto'

_publ_section_title
;
Synthesis of Ru-Pt and Ru-Pd mixed-metal imido
clusters from a diruthenium imido-methylene scaffold
[(Cp*Ru)2(mu2-NPh)(mu2-CH2)]
;
_journal_name_full 'Chemical Communications'
_journal_paper_doi 10.1039/b517222e
_journal_year 2006
_chemical_formula_sum 'C34 H56 F3 N O3 P2 Pt Ru2 S'
_chemical_formula_weight 1075.03
_chemical_name_common
;
Synthesis of Ru-Pt and Ru-Pd mixed-metal imido clusters from
a diruthenium imido-methylene scaffold ((Cp*Ru)2(m2-NPh)(m2-CH2))
;
_space_group_IT_number 14
_symmetry_cell_setting monoclinic
_symmetry_space_group_name_Hall '-P 2yn'
_symmetry_space_group_name_H-M 'P 1 21/n 1'
_cell_angle_alpha 90.00
_cell_angle_beta 90.840(2)
_cell_angle_gamma 90.00
_cell_formula_units_Z 4
_cell_length_a 15.0174(7)
_cell_length_b 13.6700(5)
_cell_length_c 19.3130(10)
_cell_measurement_temperature 296(2)
_cell_volume 3964.3(3)
_diffrn_ambient_temperature 296(2)
_exptl_crystal_density_diffrn 1.801
_cod_original_sg_symbol_H-M 'P 21/n'
_cod_database_code 7100831

loop_
_symmetry_equiv_pos_as_xyz
'x, y, z'
'-x+1/2, y+1/2, -z+1/2'
'-x, -y, -z'
'x-1/2, -y-1/2, z-1/2'

loop_
_atom_site_label
_atom_site_type_symbol
_atom_site_fract_x
_atom_site_fract_y
_atom_site_fract_z
_atom_site_U_iso_or_equiv
_atom_site_adp_type
_atom_site_occupancy
_atom_site_symmetry_multiplicity
_atom_site_calc_flag
_atom_site_refinement_flags
_atom_site_disorder_assembly
_atom_site_disorder_group
Pt1 Pt 0.528754(10) 0.892615(10) 0.241157(7) 0.03194(5) Uani 1 1 d . . .
Ru1 Ru 0.59948(2) 1.04508(2) 0.317008(16) 0.03277(7) Uani 1 1 d . . .
Ru2 Ru 0.44867(2) 1.09219(2) 0.260976(17) 0.03548(8) Uani 1 1 d . . .
S1 S 0.47657(18) 0.46618(16) 0.04010(13) 0.0693(6) Uani 0.50 1 d P . .
S1A S 0.03917(19) 0.98577(17) 0.03805(12) 0.0690(6) Uani 0.50 1 d P . .
P1 P 0.49777(7) 0.83232(8) 0.13317(5) 0.0402(2) Uani 1 1 d . . .
P2 P 0.48730(8) 0.75847(7) 0.30174(6) 0.0413(2) Uani 1 1 d . . .
F1 F 0.0757(4) 0.8975(3) 0.0203(3) 0.1153(18) Uani 0.50 1 d P . .
F1A F 0.4909(4) 0.5244(4) 0.0937(2) 0.1245(19) Uani 0.50 1 d P . .
F2 F -0.0147(4) 0.9809(3) 0.0936(2) 0.1035(15) Uani 0.50 1 d P . .
F2A F 0.3905(3) 0.4480(4) 0.0226(3) 0.1260(19) Uani 0.50 1 d P . .
F3 F 0.0981(4) 1.0598(4) 0.0401(3) 0.1228(18) Uani 0.50 1 d P . .
F3A F 0.5244(4) 0.3816(3) 0.0419(3) 0.1056(16) Uani 0.50 1 d P . .
O1 O 0.4909(4) 0.5244(4) 0.0937(2) 0.1245(19) Uani 0.50 1 d P . .
O1A O 0.0757(4) 0.8975(3) 0.0203(3) 0.1153(18) Uani 0.50 1 d P . .
O2 O 0.3905(3) 0.4480(4) 0.0226(3) 0.1260(19) Uani 0.50 1 d P . .
O2A O -0.0147(4) 0.9809(3) 0.0936(2) 0.1035(15) Uani 0.50 1 d P . .
O3 O 0.5244(4) 0.3816(3) 0.0419(3) 0.1056(16) Uani 0.50 1 d P . .
O3A O 0.0981(4) 1.0598(4) 0.0401(3) 0.1228(18) Uani 0.50 1 d P . .
N1 N 0.5600(2) 1.0354(2) 0.21632(16) 0.0325(6) Uani 1 1 d . . .
C1 C 0.6127(3) 1.0650(3) 0.16146(19) 0.0340(8) Uani 1 1 d . . .
C2 C 0.6011(3) 1.1556(3) 0.1301(2) 0.0420(9) Uani 1 1 d . . .
H2 H 0.5564 1.1969 0.1457 0.050 Uiso 1 1 calc R . .
C3 C 0.6538(3) 1.1862(3) 0.0765(2) 0.0515(11) Uani 1 1 d . . .
H3 H 0.6445 1.2474 0.0566 0.062 Uiso 1 1 calc R . .
C4 C 0.7203(3) 1.1264(4) 0.0522(3) 0.0546(12) Uani 1 1 d . . .
H4 H 0.7556 1.1467 0.0158 0.066 Uiso 1 1 calc R . .
C5 C 0.7340(3) 1.0360(4) 0.0825(2) 0.0530(11) Uani 1 1 d . . .
H5 H 0.7790 0.9955 0.0666 0.064 Uiso 1 1 calc R . .
C6 C 0.6810(3) 1.0056(3) 0.1363(2) 0.0427(9) Uani 1 1 d . . .
H6 H 0.6908 0.9445 0.1561 0.051 Uiso 1 1 calc R . .
C7 C 0.4814(3) 1.0733(4) 0.3622(2) 0.0508(11) Uani 1 1 d . . .
H7A H 0.4536 1.0178 0.3845 0.061 Uiso 1 1 calc R . .
H7B H 0.4798 1.1319 0.3904 0.061 Uiso 1 1 calc R . .
C8 C 0.6623(3) 1.0971(3) 0.4171(2) 0.0526(11) Uani 1 1 d . . .
C9 C 0.7072(3) 1.0124(3) 0.3949(3) 0.0519(11) Uani 1 1 d . . .
C10 C 0.7475(3) 1.0338(3) 0.3298(2) 0.0458(10) Uani 1 1 d . . .
C11 C 0.7247(3) 1.1318(3) 0.3121(2) 0.0408(9) Uani 1 1 d . . .
C12 C 0.6707(3) 1.1706(3) 0.3653(2) 0.0440(9) Uani 1 1 d . . .
C13 C 0.6216(5) 1.1117(6) 0.4868(3) 0.092(2) Uani 1 1 d . . .
H13A H 0.5841 1.0569 0.4973 0.138 Uiso 1 1 calc R . .
H13B H 0.5867 1.1705 0.4864 0.138 Uiso 1 1 calc R . .
H13C H 0.6679 1.1170 0.5214 0.138 Uiso 1 1 calc R . .
C14 C 0.7210(5) 0.9203(4) 0.4365(4) 0.084(2) Uani 1 1 d . . .
H14A H 0.7732 0.9270 0.4654 0.126 Uiso 1 1 calc R . .
H14B H 0.7284 0.8658 0.4057 0.126 Uiso 1 1 calc R . .
H14C H 0.6701 0.9092 0.4650 0.126 Uiso 1 1 calc R . .
C15 C 0.8102(4) 0.9681(4) 0.2936(4) 0.0713(16) Uani 1 1 d . . .
H15A H 0.8110 0.9846 0.2453 0.107 Uiso 1 1 calc R . .
H15B H 0.7913 0.9015 0.2989 0.107 Uiso 1 1 calc R . .
H15C H 0.8689 0.9758 0.3133 0.107 Uiso 1 1 calc R . .
C16 C 0.7570(3) 1.1894(4) 0.2514(3) 0.0574(12) Uani 1 1 d . . .
H16A H 0.7104 1.2321 0.2351 0.086 Uiso 1 1 calc R . .
H16B H 0.7733 1.1454 0.2149 0.086 Uiso 1 1 calc R . .
H16C H 0.8078 1.2276 0.2652 0.086 Uiso 1 1 calc R . .
C17 C 0.6386(4) 1.2745(3) 0.3704(3) 0.0685(15) Uani 1 1 d . . .
H17A H 0.6807 1.3122 0.3970 0.103 Uiso 1 1 calc R . .
H17B H 0.5818 1.2757 0.3927 0.103 Uiso 1 1 calc R . .
H17C H 0.6326 1.3018 0.3248 0.103 Uiso 1 1 calc R . .
C18 C 0.3138(3) 1.0817(3) 0.2131(3) 0.0497(11) Uani 1 1 d . . .
C19 C 0.3574(3) 1.1601(3) 0.1793(2) 0.0509(11) Uani 1 1 d . . .
C20 C 0.3845(3) 1.2285(3) 0.2306(3) 0.0501(11) Uani 1 1 d . . .
C21 C 0.3493(3) 1.1970(3) 0.2964(2) 0.0484(10) Uani 1 1 d . . .
C22 C 0.3079(3) 1.1040(3) 0.2853(3) 0.0465(10) Uani 1 1 d . . .
C23 C 0.2704(4) 0.9954(4) 0.1783(3) 0.0703(15) Uani 1 1 d . . .
H23A H 0.2109 1.0125 0.1641 0.105 Uiso 1 1 calc R . .
H23B H 0.2684 0.9416 0.2102 0.105 Uiso 1 1 calc R . .
H23C H 0.3041 0.9770 0.1385 0.105 Uiso 1 1 calc R . .
C24 C 0.3676(4) 1.1725(5) 0.1022(3) 0.0730(16) Uani 1 1 d . . .
H24A H 0.3123 1.1949 0.0822 0.109 Uiso 1 1 calc R . .
H24B H 0.3834 1.1109 0.0820 0.109 Uiso 1 1 calc R . .
H24C H 0.4134 1.2197 0.0934 0.109 Uiso 1 1 calc R . .
C25 C 0.4278(4) 1.3262(4) 0.2195(4) 0.0722(16) Uani 1 1 d . . .
H25A H 0.4715 1.3207 0.1840 0.108 Uiso 1 1 calc R . .
H25B H 0.4561 1.3473 0.2619 0.108 Uiso 1 1 calc R . .
H25C H 0.3834 1.3731 0.2057 0.108 Uiso 1 1 calc R . .
C26 C 0.3522(4) 1.2545(4) 0.3621(3) 0.0668(14) Uani 1 1 d . . .
H26A H 0.3279 1.2160 0.3989 0.100 Uiso 1 1 calc R . .
H26B H 0.3177 1.3131 0.3564 0.100 Uiso 1 1 calc R . .
H26C H 0.4128 1.2713 0.3733 0.100 Uiso 1 1 calc R . .
C27 C 0.2597(3) 1.0440(4) 0.3374(3) 0.0640(14) Uani 1 1 d . . .
H27A H 0.1977 1.0612 0.3365 0.096 Uiso 1 1 calc R . .
H27B H 0.2842 1.0565 0.3827 0.096 Uiso 1 1 calc R . .
H27C H 0.2661 0.9759 0.3265 0.096 Uiso 1 1 calc R . .
C28 C 0.3975(3) 0.7594(4) 0.1208(3) 0.0581(12) Uani 1 1 d . . .
H28A H 0.3942 0.7367 0.0738 0.087 Uiso 1 1 calc R . .
H28B H 0.3462 0.7987 0.1304 0.087 Uiso 1 1 calc R . .
H28C H 0.3993 0.7043 0.1516 0.087 Uiso 1 1 calc R . .
C29 C 0.5842(4) 0.7545(4) 0.0985(3) 0.0602(13) Uani 1 1 d . . .
H29A H 0.5842 0.6929 0.1224 0.090 Uiso 1 1 calc R . .
H29B H 0.6410 0.7857 0.1048 0.090 Uiso 1 1 calc R . .
H29C H 0.5730 0.7439 0.0500 0.090 Uiso 1 1 calc R . .
C30 C 0.4838(4) 0.9235(4) 0.0651(3) 0.0622(14) Uani 1 1 d . . .
H30A H 0.4653 0.8918 0.0229 0.093 Uiso 1 1 calc R . .
H30B H 0.5393 0.9566 0.0581 0.093 Uiso 1 1 calc R . .
H30C H 0.4394 0.9700 0.0785 0.093 Uiso 1 1 calc R . .
C31 C 0.3713(4) 0.7653(4) 0.3261(3) 0.0712(16) Uani 1 1 d . . .
H31A H 0.3341 0.7584 0.2855 0.107 Uiso 1 1 calc R . .
H31B H 0.3601 0.8275 0.3474 0.107 Uiso 1 1 calc R . .
H31C H 0.3584 0.7138 0.3582 0.107 Uiso 1 1 calc R . .
C32 C 0.4954(4) 0.6357(3) 0.2669(3) 0.0640(14) Uani 1 1 d . . .
H32A H 0.5568 0.6205 0.2586 0.096 Uiso 1 1 calc R . .
H32B H 0.4621 0.6318 0.2242 0.096 Uiso 1 1 calc R . .
H32C H 0.4718 0.5899 0.2995 0.096 Uiso 1 1 calc R . .
C33 C 0.5448(4) 0.7463(4) 0.3839(3) 0.0725(17) Uani 1 1 d . . .
H33A H 0.5241 0.6888 0.4071 0.109 Uiso 1 1 calc R . .
H33B H 0.5333 0.8028 0.4118 0.109 Uiso 1 1 calc R . .
H33C H 0.6077 0.7408 0.3763 0.109 Uiso 1 1 calc R . .
C34 C 0.03917(19) 0.98577(17) 0.03805(12) 0.0690(6) Uani 0.50 1 d P . .
C34A C 0.47657(18) 0.46618(16) 0.04010(13) 0.0693(6) Uani 0.50 1 d P . .
H1 H 0.559(4) 0.933(5) 0.331(3) 0.092(19) Uiso 1 1 d . . .

loop_
_atom_site_aniso_label
_atom_site_aniso_U_11
_atom_site_aniso_U_22
_atom_site_aniso_U_33
_atom_site_aniso_U_23
_atom_site_aniso_U_13
_atom_site_aniso_U_12
Pt1 0.03405(8) 0.02770(7) 0.03404(8) 0.00257(5) -0.00008(6) -0.00251(5)
Ru1 0.03344(16) 0.03065(14) 0.03414(15) -0.00013(12) -0.00201(12) 0.00039(11)
Ru2 0.03160(16) 0.03487(15) 0.04000(17) 0.00467(12) 0.00101(13) 0.00394(12)
S1 0.0826(17) 0.0534(11) 0.0717(14) -0.0039(10) -0.0071(12) 0.0096(11)
S1A 0.0924(17) 0.0587(12) 0.0560(12) -0.0066(10) 0.0063(12) 0.0218(12)
P1 0.0447(6) 0.0384(5) 0.0376(5) -0.0004(4) -0.0023(4) -0.0068(4)
P2 0.0463(6) 0.0332(5) 0.0445(6) 0.0056(4) 0.0028(5) -0.0052(4)
F1 0.168(5) 0.091(3) 0.086(3) -0.013(2) -0.017(3) 0.068(3)
F1A 0.216(6) 0.088(3) 0.070(3) -0.009(2) 0.006(3) -0.012(3)
F2 0.166(5) 0.088(3) 0.057(2) 0.001(2) 0.022(3) -0.001(3)
F2A 0.081(3) 0.133(4) 0.164(5) 0.033(4) 0.001(3) -0.005(3)
F3 0.094(4) 0.147(5) 0.127(4) -0.034(4) -0.005(3) -0.019(3)
F3A 0.145(4) 0.069(2) 0.102(3) 0.020(2) -0.007(3) 0.030(3)
O1 0.216(6) 0.088(3) 0.070(3) -0.009(2) 0.006(3) -0.012(3)
O1A 0.168(5) 0.091(3) 0.086(3) -0.013(2) -0.017(3) 0.068(3)
O2 0.081(3) 0.133(4) 0.164(5) 0.033(4) 0.001(3) -0.005(3)
O2A 0.166(5) 0.088(3) 0.057(2) 0.001(2) 0.022(3) -0.001(3)
O3 0.145(4) 0.069(2) 0.102(3) 0.020(2) -0.007(3) 0.030(3)
O3A 0.094(4) 0.147(5) 0.127(4) -0.034(4) -0.005(3) -0.019(3)
N1 0.0337(16) 0.0273(14) 0.0366(16) 0.0010(12) -0.0018(13) -0.0017(12)
C1 0.0343(19) 0.0364(18) 0.0312(18) -0.0006(15) -0.0023(15) -0.0039(15)
C2 0.044(2) 0.0347(19) 0.047(2) 0.0077(17) -0.0017(18) -0.0046(17)
C3 0.052(3) 0.051(2) 0.051(3) 0.015(2) -0.008(2) -0.008(2)
C4 0.047(3) 0.070(3) 0.047(3) 0.010(2) 0.007(2) -0.015(2)
C5 0.047(3) 0.061(3) 0.052(3) -0.004(2) 0.013(2) -0.002(2)
C6 0.043(2) 0.038(2) 0.047(2) 0.0037(18) 0.0081(18) -0.0018(17)
C7 0.048(3) 0.067(3) 0.037(2) 0.001(2) 0.0037(19) 0.012(2)
C8 0.056(3) 0.060(3) 0.042(2) -0.007(2) -0.008(2) -0.012(2)
C9 0.056(3) 0.044(2) 0.056(3) 0.004(2) -0.023(2) -0.008(2)
C10 0.036(2) 0.042(2) 0.059(3) -0.0085(19) -0.0109(19) 0.0003(17)
C11 0.032(2) 0.040(2) 0.050(2) -0.0028(18) -0.0074(17) -0.0064(16)
C12 0.042(2) 0.040(2) 0.049(2) -0.0089(18) -0.0053(18) -0.0040(17)
C13 0.110(6) 0.127(6) 0.039(3) -0.017(3) 0.004(3) -0.026(4)
C14 0.088(4) 0.064(3) 0.099(5) 0.032(3) -0.045(4) -0.015(3)
C15 0.049(3) 0.054(3) 0.110(5) -0.018(3) -0.013(3) 0.009(2)
C16 0.053(3) 0.062(3) 0.058(3) 0.001(2) -0.003(2) -0.021(2)
C17 0.070(4) 0.041(2) 0.095(4) -0.022(3) 0.001(3) -0.001(2)
C18 0.037(2) 0.050(2) 0.062(3) 0.001(2) -0.007(2) 0.0024(19)
C19 0.038(2) 0.057(3) 0.057(3) 0.016(2) -0.005(2) 0.017(2)
C20 0.044(2) 0.042(2) 0.065(3) 0.010(2) 0.000(2) 0.0124(19)
C21 0.038(2) 0.047(2) 0.060(3) 0.001(2) 0.000(2) 0.0146(18)
C22 0.033(2) 0.047(2) 0.060(3) 0.005(2) 0.0045(19) 0.0088(17)
C23 0.056(3) 0.070(3) 0.085(4) -0.020(3) -0.015(3) -0.005(3)
C24 0.071(4) 0.091(4) 0.057(3) 0.019(3) -0.003(3) 0.019(3)
C25 0.065(3) 0.044(3) 0.107(5) 0.018(3) 0.010(3) 0.007(2)
C26 0.058(3) 0.059(3) 0.084(4) -0.016(3) 0.001(3) 0.015(2)
C27 0.044(3) 0.063(3) 0.085(4) 0.011(3) 0.016(3) 0.003(2)
C28 0.056(3) 0.057(3) 0.061(3) -0.003(2) -0.008(2) -0.015(2)
C29 0.063(3) 0.063(3) 0.055(3) -0.021(2) 0.002(2) 0.001(2)
C30 0.082(4) 0.058(3) 0.046(3) 0.011(2) -0.018(3) -0.014(3)
C31 0.056(3) 0.067(3) 0.091(4) 0.014(3) 0.025(3) -0.010(3)
C32 0.086(4) 0.033(2) 0.073(3) 0.005(2) 0.007(3) -0.001(2)
C33 0.100(5) 0.061(3) 0.057(3) 0.023(3) -0.017(3) -0.025(3)
C34 0.0924(17) 0.0587(12) 0.0560(12) -0.0066(10) 0.0063(12) 0.0218(12)
C34A 0.0826(17) 0.0534(11) 0.0717(14) -0.0039(10) -0.0071(12) 0.0096(11)

loop_
_geom_bond_atom_site_label_1
_geom_bond_atom_site_label_2
_geom_bond_distance
_geom_bond_site_symmetry_2
_geom_bond_publ_flag
Pt1 N1 2.066(3) . ?
Pt1 P2 2.2673(10) . ?
Pt1 P1 2.2841(11) . ?
Pt1 Ru1 2.7518(3) . ?
Pt1 Ru2 3.0082(4) . ?
Ru1 N1 2.029(3) . ?
Ru1 C7 2.025(4) . ?
Ru1 C12 2.219(4) . ?
Ru1 C11 2.226(4) . ?
Ru1 C10 2.238(4) . ?
Ru1 C9 2.238(4) . ?
Ru1 C8 2.254(4) . ?
Ru1 Ru2 2.5774(4) . ?
Ru2 C7 2.025(4) . ?
Ru2 N1 2.045(3) . ?
Ru2 C20 2.175(4) . ?
Ru2 C22 2.178(4) . ?
Ru2 C21 2.186(4) . ?
Ru2 C18 2.219(4) . ?
Ru2 C19 2.273(4) . ?
S1 F1A 1.321(5) . ?
S1 F2A 1.354(5) . ?
S1 F3A 1.361(4) . ?
S1 S1 1.945(5) 3_665 ?
S1 C34A 1.945(5) 3_665 ?
S1A F3 1.344(6) . ?
S1A F2 1.355(5) . ?
S1A F1 1.371(4) . ?
S1A C34 1.909(5) 3_575 ?
S1A S1A 1.909(5) 3_575 ?
P1 C28 1.818(5) . ?
P1 C29 1.813(5) . ?
P1 C30 1.821(5) . ?
P2 C32 1.813(5) . ?
P2 C33 1.802(5) . ?
P2 C31 1.813(5) . ?
N1 C1 1.392(5) . ?
C1 C2 1.390(5) . ?
C1 C6 1.400(6) . ?
C2 C3 1.377(6) . ?
C3 C4 1.378(7) . ?
C4 C5 1.380(7) . ?
C5 C6 1.382(6) . ?
C8 C9 1.410(7) . ?
C8 C12 1.425(6) . ?
C8 C13 1.500(7) . ?
C9 C10 1.433(7) . ?
C9 C14 1.507(7) . ?
C10 C11 1.423(6) . ?
C10 C15 1.484(7) . ?
C11 C12 1.420(6) . ?
C11 C16 1.499(6) . ?
C12 C17 1.504(6) . ?
C18 C19 1.420(7) . ?
C18 C22 1.432(7) . ?
C18 C23 1.501(7) . ?
C19 C20 1.417(7) . ?
C19 C24 1.508(7) . ?
C20 C21 1.450(7) . ?
C20 C25 1.502(7) . ?
C21 C22 1.430(6) . ?
C21 C26 1.492(7) . ?
C22 C27 1.493(7) . ?
